data_1508923
loop_
_publ_author_name
'Kumar, Manjeet'
'Qadri, Masroor'
'Sharma, Parduman Raj'
'Kumar, Arvind'
'Andotra, Samar S.'
'Kaur, Tandeep'
'Kapoor, Kamini'
'Gupta, Vivek K.'
'Kant, Rajni'
'Hamid, Abid'
'Johri, Sarojini'
'Taneja, Subhash C.'
'Vishwakarma, Ram A.'
'Riyaz-Ul-Hassan, Syed'
'Shah, Bhahwal Ali'

_publ_section_title
;
 Tubulin Inhibitors from an Endophytic Fungus Isolated from Cedrus
 deodara.
;
_journal_issue 2
_journal_name_full 'Journal of natural products'
_journal_page_first 194
_journal_page_last 199
_journal_paper_doi 10.1021/np3006666
_journal_volume 76
_journal_year 2013
_chemical_formula_moiety 'C10 H14 O3'
_chemical_formula_sum 'C10 H14 O3'
_chemical_formula_weight 182.21
_chemical_name_systematic
;
 (3S,4AR)-8-hydroxy-3-methyl-3,4,4A,5,6,
7-hexahydro-1h-isochromen-1-one
;
_space_group_IT_number 4
_symmetry_cell_setting monoclinic
_symmetry_space_group_name_Hall 'P 2yb'
_symmetry_space_group_name_H-M 'P 1 21 1'
_atom_sites_solution_hydrogens geom
_atom_sites_solution_primary direct
_atom_sites_solution_secondary difmap
_audit_creation_method SHELXL-97
_cell_angle_alpha 90.00
_cell_angle_beta 102.824(6)
_cell_angle_gamma 90.00
_cell_formula_units_Z 2
_cell_length_a 7.9356(4)
_cell_length_b 7.1221(4)
_cell_length_c 8.5697(6)
_cell_measurement_reflns_used 3156
_cell_measurement_temperature 293(2)
_cell_measurement_theta_max 29.012
_cell_measurement_theta_min 3.7515
_cell_volume 472.26(5)
_computing_cell_refinement 'CrysAlisPro,Oxford Diff.Ltd,Ver 1.171.34.40'
_computing_data_collection 'CrysAlisPro,Oxford Diff.Ltd,Ver 1.171.34.40'
_computing_data_reduction 'CrysAlisPro,Oxford Diff.Ltd,Ver 1.171.34.40'
_computing_molecular_graphics 'ORTEP3 (Farrugia, 1997)'
_computing_publication_material 'PLATON(Spek,1999)& PARST(1995)'
_computing_structure_refinement 'SHELXL-97 (Sheldrick, 1997)'
_computing_structure_solution 'SHELXS-97 (Sheldrick, 1997)'
_diffrn_ambient_temperature 293(2)
_diffrn_detector_area_resol_mean 16.1049
_diffrn_measured_fraction_theta_full 0.997
_diffrn_measured_fraction_theta_max 0.997
_diffrn_measurement_device_type 'Xcalibur, Sapphire3'
_diffrn_measurement_method 'phi and omega scans'
_diffrn_radiation_monochromator graphite
_diffrn_radiation_source 'fine-focus sealed tube'
_diffrn_radiation_type MoK\a
_diffrn_radiation_wavelength 0.71073
_diffrn_reflns_av_R_equivalents 0.0333
_diffrn_reflns_av_sigmaI/netI 0.0266
_diffrn_reflns_limit_h_max 9
_diffrn_reflns_limit_h_min -9
_diffrn_reflns_limit_k_max 8
_diffrn_reflns_limit_k_min -8
_diffrn_reflns_limit_l_max 10
_diffrn_reflns_limit_l_min -10
_diffrn_reflns_number 7759
_diffrn_reflns_theta_full 24.99
_diffrn_reflns_theta_max 24.99
_diffrn_reflns_theta_min 3.76
_exptl_absorpt_coefficient_mu 0.094
_exptl_absorpt_correction_T_max 1.000
_exptl_absorpt_correction_T_min 0.97868
_exptl_absorpt_correction_type multi-scan
_exptl_absorpt_process_details 'Crys Alis Red'
_exptl_crystal_colour 'White transparent'
_exptl_crystal_density_diffrn 1.281
_exptl_crystal_density_method 'not measured'
_exptl_crystal_description Blocks
_exptl_crystal_F_000 196
_exptl_crystal_size_max 0.30
_exptl_crystal_size_mid 0.30
_exptl_crystal_size_min 0.15
_refine_diff_density_max 0.118
_refine_diff_density_min -0.153
_refine_diff_density_rms 0.031
_refine_ls_abs_structure_details 'Flack H D (1983), Acta Cryst. A39, 876-881'
_refine_ls_abs_structure_Flack -1.6(13)
_refine_ls_extinction_method none
_refine_ls_goodness_of_fit_ref 1.001
_refine_ls_hydrogen_treatment mixed
_refine_ls_matrix_type full
_refine_ls_number_parameters 158
_refine_ls_number_reflns 1666
_refine_ls_number_restraints 1
_refine_ls_restrained_S_all 1.001
_refine_ls_R_factor_all 0.0542
_refine_ls_R_factor_gt 0.0413
_refine_ls_shift/su_max 0.002
_refine_ls_shift/su_mean 0.000
_refine_ls_structure_factor_coef Fsqd
_refine_ls_weighting_details 'calc w=1/[\s^2^(Fo^2^)+(0.0615P)^2^+0.0116P] where P=(Fo^2^+2Fc^2^)/3'
_refine_ls_weighting_scheme calc
_refine_ls_wR_factor_gt 0.1022
_refine_ls_wR_factor_ref 0.1088
_reflns_number_gt 1338
_reflns_number_total 1666
_reflns_threshold_expression >2sigma(I)
_cod_data_source_file np3006666_si_002.cif
_cod_data_source_block global
_cod_depositor_comments
;
The following automatic conversions were performed:

'_symmetry_cell_setting' value 'Monoclinic' changed to 'monoclinic'
according to /home/saulius/struct/CIF-dictionaries/cif_core.dic
dictionary named 'cif_core.dic' version 2.4.2 from
2011-04-26.

'_exptl_absorpt_correction_type' value 'Multi scan'
changed to 'multi-scan' according to
/home/saulius/struct/CIF-dictionaries/cif_core.dic dictionary named
'cif_core.dic' version 2.4.2 from 2011-04-26.

Automatic conversion script
Id: cif_fix_values 1891 2012-01-12 08:04:46Z andrius 
;
_cod_original_sg_symbol_H-M P21
_cod_database_code 1508923

loop_
_symmetry_equiv_pos_as_xyz
'x, y, z'
'-x, y+1/2, -z'

loop_
_atom_site_label
_atom_site_type_symbol
_atom_site_fract_x
_atom_site_fract_y
_atom_site_fract_z
_atom_site_U_iso_or_equiv
_atom_site_adp_type
_atom_site_occupancy
_atom_site_symmetry_multiplicity
_atom_site_calc_flag
_atom_site_refinement_flags
C1 C 0.0685(2) 0.3097(3) 1.1234(2) 0.0532(5) Uani 1 1 d .
O1 O -0.06964(17) 0.3197(2) 1.16594(17) 0.0698(4) Uani 1 1 d .
O2 O 0.21010(17) 0.3119(2) 1.24051(15) 0.0673(4) Uani 1 1 d .
C3 C 0.3823(3) 0.2909(4) 1.2059(3) 0.0686(6) Uani 1 1 d .
C4 C 0.3874(3) 0.3732(4) 1.0466(3) 0.0623(6) Uani 1 1 d .
C4A C 0.2532(2) 0.2838(3) 0.9142(2) 0.0518(5) Uani 1 1 d .
C5 C 0.2462(3) 0.3635(4) 0.7491(3) 0.0715(7) Uani 1 1 d .
C6 C 0.1024(4) 0.2724(4) 0.6293(3) 0.0801(8) Uani 1 1 d .
C7 C -0.0703(3) 0.3116(5) 0.6684(3) 0.0772(7) Uani 1 1 d .
C8 C -0.0666(2) 0.3095(3) 0.8425(2) 0.0582(5) Uani 1 1 d .
C8A C 0.0798(2) 0.2983(3) 0.9575(2) 0.0455(4) Uani 1 1 d .
O8 O -0.22297(15) 0.3280(3) 0.87609(19) 0.0787(5) Uani 1 1 d .
H8 H -0.2127 0.3310 0.9734 0.118 Uiso 1 1 calc R
C9 C 0.5048(3) 0.3790(5) 1.3484(3) 0.1085(11) Uani 1 1 d .
H9A H 0.4924 0.3172 1.4448 0.163 Uiso 1 1 calc R
H9B H 0.4777 0.5099 1.3543 0.163 Uiso 1 1 calc R
H9C H 0.6216 0.3658 1.3363 0.163 Uiso 1 1 calc R
H3 H 0.400(2) 0.154(3) 1.209(3) 0.066(6) Uiso 1 1 d .
H41 H 0.367(2) 0.516(4) 1.054(2) 0.071(6) Uiso 1 1 d .
H42 H 0.506(3) 0.364(3) 1.027(2) 0.070(6) Uiso 1 1 d .
H4A1 H 0.284(2) 0.150(3) 0.914(2) 0.050(5) Uiso 1 1 d .
H51 H 0.224(3) 0.505(4) 0.760(3) 0.090(8) Uiso 1 1 d .
H52 H 0.353(3) 0.344(5) 0.719(3) 0.097(7) Uiso 1 1 d .
H62 H 0.125(3) 0.134(3) 0.639(3) 0.073(7) Uiso 1 1 d .
H61 H 0.102(3) 0.331(5) 0.516(3) 0.097(8) Uiso 1 1 d .
H71 H -0.161(4) 0.233(4) 0.616(4) 0.106(10) Uiso 1 1 d .
H72 H -0.111(3) 0.436(3) 0.629(3) 0.077(7) Uiso 1 1 d .

loop_
_atom_site_aniso_label
_atom_site_aniso_U_11
_atom_site_aniso_U_22
_atom_site_aniso_U_33
_atom_site_aniso_U_23
_atom_site_aniso_U_13
_atom_site_aniso_U_12
C1 0.0601(10) 0.0452(11) 0.0613(11) 0.0027(12) 0.0282(9) 0.0000(10)
O1 0.0741(8) 0.0703(10) 0.0804(10) -0.0003(10) 0.0497(7) 0.0004(9)
O2 0.0745(8) 0.0805(10) 0.0492(8) -0.0015(9) 0.0187(6) -0.0036(9)
C3 0.0635(12) 0.0680(16) 0.0722(14) -0.0001(14) 0.0108(10) 0.0013(12)
C4 0.0502(11) 0.0622(15) 0.0789(15) -0.0036(11) 0.0240(10) -0.0044(10)
C4A 0.0539(10) 0.0507(12) 0.0569(12) -0.0020(9) 0.0257(8) 0.0024(9)
C5 0.0850(15) 0.0759(18) 0.0665(14) 0.0015(13) 0.0448(12) -0.0020(13)
C6 0.1115(19) 0.081(2) 0.0530(14) 0.0002(13) 0.0296(13) 0.0053(15)
C7 0.0867(16) 0.0791(18) 0.0585(13) 0.0041(16) 0.0008(11) 0.0050(17)
C8 0.0540(10) 0.0484(11) 0.0730(13) 0.0032(13) 0.0160(9) 0.0022(11)
C8A 0.0495(9) 0.0395(10) 0.0519(10) 0.0005(10) 0.0206(8) -0.0006(9)
O8 0.0506(7) 0.0855(12) 0.1010(11) 0.0055(13) 0.0189(6) 0.0086(9)
C9 0.0968(18) 0.130(3) 0.0839(18) -0.0094(19) -0.0124(15) -0.0173(19)

loop_
_atom_type_symbol
_atom_type_description
_atom_type_scat_dispersion_real
_atom_type_scat_dispersion_imag
_atom_type_scat_source
C C 0.0033 0.0016 'International Tables Vol C Tables 4.2.6.8 and 6.1.1.4'
H H 0.0000 0.0000 'International Tables Vol C Tables 4.2.6.8 and 6.1.1.4'
O O 0.0106 0.0060 'International Tables Vol C Tables 4.2.6.8 and 6.1.1.4'

loop_
_geom_angle_atom_site_label_1
_geom_angle_atom_site_label_2
_geom_angle_atom_site_label_3
_geom_angle
O1 C1 O2 115.71(16)
O1 C1 C8A 123.22(16)
O2 C1 C8A 121.07(15)
C1 O2 C3 120.93(15)
O2 C3 C4 111.05(17)
O2 C3 C9 104.7(2)
C4 C3 C9 115.5(2)
O2 C3 H3 103.1(12)
C4 C3 H3 112.4(14)
C9 C3 H3 109.2(13)
C3 C4 C4A 111.29(19)
C3 C4 H41 106.9(12)
C4A C4 H41 111.6(11)
C3 C4 H42 110.3(12)
C4A C4 H42 112.3(12)
H41 C4 H42 104.1(17)
C8A C4A C4 108.41(15)
C8A C4A C5 110.96(17)
C4 C4A C5 114.65(19)
C8A C4A H4A1 107.8(10)
C4 C4A H4A1 106.1(11)
C5 C4A H4A1 108.6(11)
C6 C5 C4A 110.0(2)
C6 C5 H51 111.4(15)
C4A C5 H51 104.5(14)
C6 C5 H52 109.9(16)
C4A C5 H52 110.3(16)
H51 C5 H52 111(2)
C5 C6 C7 111.0(2)
C5 C6 H62 105.8(13)
C7 C6 H62 108.8(13)
C5 C6 H61 107.7(15)
C7 C6 H61 108.4(13)
H62 C6 H61 115(3)
C8 C7 C6 113.89(19)
C8 C7 H71 108(2)
C6 C7 H71 114.8(19)
C8 C7 H72 106.6(16)
C6 C7 H72 109.9(16)
H71 C7 H72 102(2)
O8 C8 C8A 122.48(18)
O8 C8 C7 113.67(16)
C8A C8 C7 123.79(18)
C8 C8A C1 118.91(16)
C8 C8A C4A 120.69(17)
C1 C8A C4A 120.33(15)
C8 O8 H8 109.5
C3 C9 H9A 109.5
C3 C9 H9B 109.5
H9A C9 H9B 109.5
C3 C9 H9C 109.5
H9A C9 H9C 109.5
H9B C9 H9C 109.5

loop_
_geom_bond_atom_site_label_1
_geom_bond_atom_site_label_2
_geom_bond_distance
C1 O1 1.232(2)
C1 O2 1.331(2)
C1 C8A 1.447(2)
O2 C3 1.469(3)
C3 C4 1.494(3)
C3 C9 1.518(3)
C3 H3 0.98(2)
C4 C4A 1.513(3)
C4 H41 1.03(3)
C4 H42 0.99(2)
C4A C8A 1.506(2)
C4A C5 1.514(3)
C4A H4A1 0.98(2)
C5 C6 1.503(4)
C5 H51 1.03(3)
C5 H52 0.95(2)
C6 C7 1.507(4)
C6 H62 1.00(2)
C6 H61 1.06(3)
C7 C8 1.486(3)
C7 H71 0.94(3)
C7 H72 0.97(2)
C8 O8 1.341(2)
C8 C8A 1.348(3)
O8 H8 0.8200
C9 H9A 0.9600
C9 H9B 0.9600
C9 H9C 0.9600

loop_
_geom_torsion_atom_site_label_1
_geom_torsion_atom_site_label_2
_geom_torsion_atom_site_label_3
_geom_torsion_atom_site_label_4
_geom_torsion
O1 C1 O2 C3 176.75(17)
C8A C1 O2 C3 -3.9(3)
C1 O2 C3 C4 31.9(3)
C1 O2 C3 C9 157.2(2)
O2 C3 C4 C4A -57.5(3)
C9 C3 C4 C4A -176.48(19)
C3 C4 C4A C8A 53.7(3)
C3 C4 C4A C5 178.29(19)
C8A C4A C5 C6 -53.5(3)
C4 C4A C5 C6 -176.8(2)
C4A C5 C6 C7 61.9(3)
C5 C6 C7 C8 -38.3(4)
C6 C7 C8 O8 -174.4(2)
C6 C7 C8 C8A 8.3(4)
O8 C8 C8A C1 -1.0(3)
C7 C8 C8A C1 176.0(3)
O8 C8 C8A C4A -178.07(16)
C7 C8 C8A C4A -1.0(3)
O1 C1 C8A C8 3.8(3)
O2 C1 C8A C8 -175.5(2)
O1 C1 C8A C4A -179.15(19)
O2 C1 C8A C4A 1.6(3)
C4 C4A C8A C8 150.5(2)
C5 C4A C8A C8 23.8(3)
C4 C4A C8A C1 -26.5(2)
C5 C4A C8A C1 -153.2(2)

loop_
_cod_related_entry_id
_cod_related_entry_code
_cod_related_entry_database
1 24536430 ChemSpider
